data_2021051
loop_
_publ_author_name
'Strey, Mark'
'Jones, Peter G.'

_publ_section_title
;
 Pyridine 1:1 adducts of urea (Z&#x2032; = 1) and thiourea (Z&#x2032; = 8)
;
_journal_coeditor_code OV3109
_journal_issue 4
_journal_name_full 'Acta Crystallographica Section C Structural Chemistry'
_journal_paper_doi 10.1107/S2053229618002632
_journal_volume 74
_journal_year 2018
_chemical_formula_iupac 'C5 H5 N, C H4 N2 O'
_chemical_formula_moiety 'C5 H5 N, C H4 N2 O'
_chemical_formula_sum 'C6 H9 N3 O'
_chemical_formula_weight 139.16
_chemical_name_systematic
;
Pyridine--urea (1/1)
;
_space_group_crystal_system monoclinic
_space_group_IT_number 14
_space_group_name_Hall '-P 2ybc'
_space_group_name_H-M_alt 'P 1 21/c 1'
_symmetry_space_group_name_Hall '-P 2ybc'
_symmetry_space_group_name_H-M 'P 1 21/c 1'
_atom_sites_solution_hydrogens mixed
_atom_sites_solution_primary direct
_atom_sites_solution_secondary difmap
_audit_creation_method SHELXL-2017/1
_cell_angle_alpha 90
_cell_angle_beta 108.605(3)
_cell_angle_gamma 90
_cell_formula_units_Z 4
_cell_length_a 9.6552(3)
_cell_length_b 10.7203(2)
_cell_length_c 7.4480(2)
_cell_measurement_reflns_used 8800
_cell_measurement_temperature 102(2)
_cell_measurement_theta_max 75.1010
_cell_measurement_theta_min 4.8200
_cell_volume 730.63(4)
_computing_cell_refinement
;
CrysAlis PRO (Rigaku OD, 2015)
;
_computing_data_collection
;
CrysAlis PRO (Rigaku OD, 2015)
;
_computing_data_reduction
;
CrysAlis PRO (Rigaku OD, 2015)
;
_computing_molecular_graphics
;
XP (Siemens, 1994)
;
_computing_publication_material
;
SHELXL2017 (Sheldrick, 2015) and publCIF (Westrip, 2010)
;
_computing_structure_refinement
;
SHELXL2017 (Sheldrick, 2015)
;
_computing_structure_solution
;
SHELXS97 (Sheldrick, 2008)
;
_diffrn_ambient_temperature 102(2)
_diffrn_detector_area_resol_mean 10.3543
_diffrn_measured_fraction_theta_full 1.000
_diffrn_measured_fraction_theta_max 0.998
_diffrn_measurement_device_type 'Oxford Diffraction Xcalibur Nova source diffractometer with an Atlas detector'
_diffrn_measurement_method '\w scan'
_diffrn_radiation_type CuK\a
_diffrn_radiation_wavelength 1.54184
_diffrn_reflns_av_R_equivalents 0.0368
_diffrn_reflns_limit_h_max 12
_diffrn_reflns_limit_h_min -12
_diffrn_reflns_limit_k_max 13
_diffrn_reflns_limit_k_min -13
_diffrn_reflns_limit_l_max 8
_diffrn_reflns_limit_l_min -9
_diffrn_reflns_number 15672
_diffrn_reflns_theta_full 75.000
_diffrn_reflns_theta_max 76.165
_diffrn_reflns_theta_min 4.833
_exptl_absorpt_coefficient_mu 0.749
_exptl_absorpt_correction_T_max 1.00000
_exptl_absorpt_correction_T_min 0.43106
_exptl_absorpt_correction_type multi-scan
_exptl_absorpt_process_details
;
<b>(Reference</b>)
;
_exptl_crystal_colour colourless
_exptl_crystal_density_diffrn 1.265
_exptl_crystal_description lath
_exptl_crystal_F_000 296
_exptl_crystal_size_max 0.280
_exptl_crystal_size_mid 0.130
_exptl_crystal_size_min 0.060
_refine_diff_density_max 0.197
_refine_diff_density_min -0.206
_refine_ls_extinction_method none
_refine_ls_goodness_of_fit_ref 1.065
_refine_ls_hydrogen_treatment mixed
_refine_ls_matrix_type full
_refine_ls_number_parameters 107
_refine_ls_number_reflns 1530
_refine_ls_number_restraints 6
_refine_ls_restrained_S_all 1.063
_refine_ls_R_factor_all 0.0358
_refine_ls_R_factor_gt 0.0339
_refine_ls_shift/su_max 0.000
_refine_ls_shift/su_mean 0.000
_refine_ls_structure_factor_coef Fsqd
_refine_ls_weighting_details 'w=1/[\s^2^(Fo^2^)+(0.0427P)^2^+0.1589P] where P=(Fo^2^+2Fc^2^)/3'
_refine_ls_weighting_scheme calc
_refine_ls_wR_factor_gt 0.0865
_refine_ls_wR_factor_ref 0.0882
_reflns_number_gt 1431
_reflns_number_total 1530
_reflns_threshold_expression 'I > 2\s(I)'
_cod_data_source_file ov3109sup1.cif
_cod_data_source_block 1
_cod_database_code 2021051
_shelx_space_group_comment
;
The symmetry employed for this shelxl refinement is uniquely defined
by the following loop, which should always be used as a source of
symmetry information in preference to the above space-group names.
They are only intended as comments.
;
_shelx_estimated_absorpt_t_min 0.818
_shelx_estimated_absorpt_t_max 0.956

loop_
_space_group_symop_operation_xyz
'x, y, z'
'-x, y+1/2, -z+1/2'
'-x, -y, -z'
'x, -y-1/2, z-1/2'

loop_
_atom_site_type_symbol
_atom_site_label
_atom_site_fract_x
_atom_site_fract_y
_atom_site_fract_z
_atom_site_U_iso_or_equiv
_atom_site_adp_type
_atom_site_calc_flag
_atom_site_occupancy
O O1 0.30600(8) 0.77804(6) 0.53819(9) 0.0294(2) Uani d 1
N N1 0.29569(11) 0.59533(8) 0.68760(12) 0.0329(2) Uani d 1
H H01 0.2925(14) 0.5142(11) 0.6784(18) 0.036(3) Uiso d 1
H H02 0.2957(14) 0.6331(12) 0.7909(17) 0.034(3) Uiso d 1
C C2 0.30338(10) 0.66144(9) 0.53760(13) 0.0252(2) Uani d 1
N N3 0.30818(10) 0.59468(8) 0.38648(12) 0.0293(2) Uani d 1
H H03 0.3066(14) 0.5141(11) 0.3933(18) 0.035(3) Uiso d 1
H H04 0.3133(14) 0.6318(11) 0.2841(17) 0.032(3) Uiso d 1
N N11 0.25285(11) 0.32953(8) 0.52225(14) 0.0367(2) Uani d 1
C C12 0.11263(13) 0.30075(11) 0.43972(18) 0.0409(3) Uani d 1
H H12 0.043954 0.366894 0.402065 0.049 Uiso calc 1
C C13 0.06179(13) 0.17934(13) 0.40597(18) 0.0443(3) Uani d 1
H H13 -0.039217 0.162908 0.346599 0.053 Uiso calc 1
C C14 0.16066(13) 0.08298(11) 0.46024(16) 0.0376(3) Uani d 1
H H14 0.128978 -0.001263 0.440054 0.045 Uiso calc 1
C C15 0.30560(12) 0.11072(10) 0.54390(15) 0.0323(3) Uani d 1
H H15 0.376443 0.046177 0.581111 0.039 Uiso calc 1
C C16 0.34648(12) 0.23427(10) 0.57295(16) 0.0338(3) Uani d 1
H H16 0.446981 0.252687 0.632429 0.041 Uiso calc 1

loop_
_atom_site_aniso_label
_atom_site_aniso_U_11
_atom_site_aniso_U_22
_atom_site_aniso_U_33
_atom_site_aniso_U_12
_atom_site_aniso_U_13
_atom_site_aniso_U_23
O1 0.0453(4) 0.0200(4) 0.0249(4) -0.0004(3) 0.0141(3) 0.0000(2)
N1 0.0568(6) 0.0202(4) 0.0249(4) -0.0032(4) 0.0173(4) -0.0012(3)
C2 0.0290(5) 0.0228(5) 0.0236(5) -0.0008(3) 0.0082(4) -0.0001(3)
N3 0.0460(5) 0.0196(4) 0.0242(4) -0.0008(3) 0.0142(4) -0.0001(3)
N11 0.0436(5) 0.0244(4) 0.0426(5) -0.0023(4) 0.0145(4) 0.0004(4)
C12 0.0407(6) 0.0386(6) 0.0440(7) 0.0079(5) 0.0144(5) 0.0045(5)
C13 0.0336(6) 0.0525(7) 0.0458(7) -0.0089(5) 0.0111(5) -0.0073(5)
C14 0.0500(7) 0.0294(5) 0.0401(6) -0.0120(5) 0.0236(5) -0.0095(4)
C15 0.0437(6) 0.0263(5) 0.0310(5) 0.0022(4) 0.0176(5) 0.0031(4)
C16 0.0341(5) 0.0300(5) 0.0351(5) -0.0037(4) 0.0079(4) 0.0013(4)

loop_
_atom_type_symbol
_atom_type_description
_atom_type_scat_dispersion_real
_atom_type_scat_dispersion_imag
_atom_type_scat_source
C C 0.0181 0.0091 'International Tables Vol C Tables 4.2.6.8 and 6.1.1.4'
H H 0.0000 0.0000 'International Tables Vol C Tables 4.2.6.8 and 6.1.1.4'
N N 0.0311 0.0180 'International Tables Vol C Tables 4.2.6.8 and 6.1.1.4'
O O 0.0492 0.0322 'International Tables Vol C Tables 4.2.6.8 and 6.1.1.4'

loop_
_geom_angle_atom_site_label_1
_geom_angle_atom_site_label_2
_geom_angle_atom_site_label_3
_geom_angle
C2 N1 H01 118.0(9)
C2 N1 H02 120.4(9)
H01 N1 H02 121.6(12)
O1 C2 N1 122.03(9)
O1 C2 N3 121.88(9)
N1 C2 N3 116.09(9)
C2 N3 H03 118.4(9)
C2 N3 H04 120.8(8)
H03 N3 H04 120.8(12)
C12 N11 C16 116.73(10)
N11 C12 C13 123.39(11)
N11 C12 H12 118.3
C13 C12 H12 118.3
C14 C13 C12 118.64(11)
C14 C13 H13 120.7
C12 C13 H13 120.7
C15 C14 C13 118.84(10)
C15 C14 H14 120.6
C13 C14 H14 120.6
C14 C15 C16 118.64(10)
C14 C15 H15 120.7
C16 C15 H15 120.7
N11 C16 C15 123.76(10)
N11 C16 H16 118.1
C15 C16 H16 118.1

loop_
_geom_bond_atom_site_label_1
_geom_bond_atom_site_label_2
_geom_bond_distance
O1 C2 1.2502(12)
N1 C2 1.3450(13)
N1 H01 0.872(11)
N1 H02 0.870(11)
C2 N3 1.3470(12)
N3 H03 0.866(11)
N3 H04 0.875(11)
N11 C12 1.3323(16)
N11 C16 1.3360(15)
C12 C13 1.3854(17)
C12 H12 0.9500
C13 C14 1.3767(18)
C13 H13 0.9500
C14 C15 1.3706(16)
C14 H14 0.9500
C15 C16 1.3793(15)
C15 H15 0.9500
C16 H16 0.9500

loop_
_geom_hbond_atom_site_label_D
_geom_hbond_atom_site_label_H
_geom_hbond_atom_site_label_A
_geom_hbond_site_symmetry_A
_geom_hbond_distance_DH
_geom_hbond_distance_HA
_geom_hbond_distance_DA
_geom_hbond_angle_DHA
_geom_hbond_publ_flag
N1 H01 N11 . 0.872(11) 2.266(12) 3.0793(12) 155.2(12) yes
N3 H03 N11 . 0.866(11) 2.329(12) 3.1197(12) 151.9(11) yes
N1 H02 O1 4_576 0.870(11) 2.047(12) 2.9164(11) 177.4(12) yes
N3 H04 O1 4_575 0.875(11) 2.053(11) 2.9252(11) 175.0(12) yes
C14 H14 O1 1_545 0.95 2.87 3.5317(14) 127.4 yes

loop_
_geom_torsion_atom_site_label_1
_geom_torsion_atom_site_label_2
_geom_torsion_atom_site_label_3
_geom_torsion_atom_site_label_4
_geom_torsion
C16 N11 C12 C13 0.16(18)
N11 C12 C13 C14 0.04(19)
C12 C13 C14 C15 -0.59(18)
C13 C14 C15 C16 0.92(16)
C12 N11 C16 C15 0.21(17)
C14 C15 C16 N11 -0.76(17)

_cod_database_fobs_code 2021051
